data_1560745
loop_
_publ_author_name
'Elias Jesu Packiam, D.'
'Vidyasagar, Kanamaluru'

_publ_section_title
;
 Hydrothermal syntheses and characterization of phenyl- and
 benzyl-phosphonates and ethylene- and propylene-diphosphonates of
 cobalt(II), ACo(O3PR)2&#x00B7;xH2O and ACo(O3P-R-PO3)&#x00B7;2H2O (A =
 Ca, Sr, Ba; R = Ph, CH2Ph, -CH2CH2-, -CH2CH2CH2-)
;
_journal_name_full 'Journal of Solid State Chemistry'
_journal_page_first 115
_journal_page_last 122
_journal_paper_doi 10.1016/j.jssc.2018.08.031
_journal_volume 268
_journal_year 2018
_chemical_formula_moiety 'C2 H8 Ca Co O8 P2'
_chemical_formula_sum 'C2 H8 Ca Co O8 P2'
_chemical_formula_weight 321.03
_space_group_crystal_system monoclinic
_space_group_IT_number 15
_space_group_name_Hall '-C 2yc'
_space_group_name_H-M_alt 'C 1 2/c 1'
_atom_sites_solution_hydrogens difmap
_cell_angle_alpha 90
_cell_angle_beta 99.908(4)
_cell_angle_gamma 90
_cell_formula_units_Z 4
_cell_length_a 7.8041(4)
_cell_length_b 15.2148(9)
_cell_length_c 7.7763(5)
_cell_measurement_reflns_used 480
_cell_measurement_temperature 296(2)
_cell_measurement_theta_max 21.69
_cell_measurement_theta_min 2.68
_cell_volume 909.57(9)
_computing_cell_refinement APEXII,Bruker,2004
_computing_data_collection APEXII,Bruker,2004
_computing_data_reduction SAINT,Bruker,2004
_computing_molecular_graphics 'ORTEP-3 (Farrugia, 1997)'
_computing_publication_material 'SHELXL-97 (Sheldrick, 1997)'
_computing_structure_refinement 'SHELXL-2014/7 (Sheldrick, 2014)'
_computing_structure_solution 'SHELXL-2014/7 (Sheldrick, 2014)'
_diffrn_ambient_temperature 296(2)
_diffrn_measured_fraction_theta_full 0.964
_diffrn_measured_fraction_theta_max 0.964
_diffrn_measurement_device_type 'Bruker ApexII ccd area detector'
_diffrn_measurement_method 'phi and omega scans'
_diffrn_radiation_monochromator graphite
_diffrn_radiation_source 'fine-focus sealed tube'
_diffrn_radiation_type MoK\a
_diffrn_radiation_wavelength 0.71073
_diffrn_reflns_av_R_equivalents 0.0501
_diffrn_reflns_av_unetI/netI 0.0546
_diffrn_reflns_Laue_measured_fraction_full 0.964
_diffrn_reflns_Laue_measured_fraction_max 0.964
_diffrn_reflns_limit_h_max 9
_diffrn_reflns_limit_h_min -9
_diffrn_reflns_limit_k_max 18
_diffrn_reflns_limit_k_min -18
_diffrn_reflns_limit_l_max 8
_diffrn_reflns_limit_l_min -9
_diffrn_reflns_number 2635
_diffrn_reflns_point_group_measured_fraction_full 0.964
_diffrn_reflns_point_group_measured_fraction_max 0.964
_diffrn_reflns_theta_full 24.978
_diffrn_reflns_theta_max 24.978
_diffrn_reflns_theta_min 2.677
_exptl_absorpt_coefficient_mu 2.818
_exptl_absorpt_correction_T_max 0.8719
_exptl_absorpt_correction_T_min 0.7659
_exptl_absorpt_correction_type multi-scan
_exptl_absorpt_process_details SADABS(Bruker,2004)
_exptl_crystal_colour Blue
_exptl_crystal_density_diffrn 2.344
_exptl_crystal_density_method 'not measured'
_exptl_crystal_description Platelet
_exptl_crystal_F_000 644
_exptl_crystal_size_max 0.100
_exptl_crystal_size_mid 0.100
_exptl_crystal_size_min 0.050
_refine_diff_density_max 0.504
_refine_diff_density_min -0.528
_refine_diff_density_rms 0.126
_refine_ls_extinction_coef .
_refine_ls_extinction_method none
_refine_ls_goodness_of_fit_ref 1.057
_refine_ls_hydrogen_treatment refall
_refine_ls_matrix_type full
_refine_ls_number_parameters 81
_refine_ls_number_reflns 774
_refine_ls_number_restraints 3
_refine_ls_restrained_S_all 1.055
_refine_ls_R_factor_all 0.0551
_refine_ls_R_factor_gt 0.0394
_refine_ls_shift/su_max 0.000
_refine_ls_shift/su_mean 0.000
_refine_ls_structure_factor_coef Fsqd
_refine_ls_weighting_details 'w=1/[\s^2^(Fo^2^)+(0.0436P)^2^+2.1126P] where P=(Fo^2^+2Fc^2^)/3'
_refine_ls_weighting_scheme calc
_refine_ls_wR_factor_gt 0.0878
_refine_ls_wR_factor_ref 0.0957
_reflns_Friedel_coverage 0.000
_reflns_Friedel_fraction_full .
_reflns_Friedel_fraction_max .
_reflns_number_gt 613
_reflns_number_total 774
_reflns_threshold_expression 'I > 2\s(I)'
_cod_data_source_file 6.cif
_cod_data_source_block PCOD_6
_cod_original_sg_symbol_H-M 'C 2/c'
_cod_database_code 1560745
_shelx_space_group_comment
;
The symmetry employed for this shelxl refinement is uniquely defined
by the following loop, which should always be used as a source of
symmetry information in preference to the above space-group names.
They are only intended as comments.
;
_shelx_estimated_absorpt_t_min 0.766
_shelx_estimated_absorpt_t_max 0.872

loop_
_space_group_symop_operation_xyz
'x, y, z'
'-x, y, -z+1/2'
'x+1/2, y+1/2, z'
'-x+1/2, y+1/2, -z+1/2'
'-x, -y, -z'
'x, -y, z-1/2'
'-x+1/2, -y+1/2, -z'
'x+1/2, -y+1/2, z-1/2'

loop_
_atom_site_label
_atom_site_type_symbol
_atom_site_fract_x
_atom_site_fract_y
_atom_site_fract_z
_atom_site_U_iso_or_equiv
_atom_site_adp_type
_atom_site_occupancy
_atom_site_site_symmetry_order
_atom_site_calc_flag
_atom_site_refinement_flags_posn
_atom_site_refinement_flags_adp
_atom_site_refinement_flags_occupancy
_atom_site_disorder_assembly
_atom_site_disorder_group
Ca1 Ca 0.5000 0.47182(10) 0.7500 0.0139(4) Uani 1 2 d S T P . .
Co1 Co 0.0000 0.49988(7) 0.2500 0.0169(3) Uani 1 2 d S T P . .
P1 P 0.77235(16) 0.39063(8) 0.43828(19) 0.0124(4) Uani 1 1 d . . . . .
O1 O 0.7849(4) 0.4309(2) 0.2574(5) 0.0190(9) Uani 1 1 d . . . . .
O2 O 0.9393(4) 0.4101(2) 0.5655(6) 0.0220(10) Uani 1 1 d . . . . .
O3 O 0.6099(4) 0.4255(2) 0.4940(5) 0.0173(9) Uani 1 1 d . . . . .
O4W O 0.2939(5) 0.3690(3) 0.5960(6) 0.0245(10) Uani 1 1 d D . . . .
C1 C 0.7600(8) 0.2733(3) 0.4145(8) 0.0153(12) Uani 1 1 d . . . . .
H2 H 0.663(7) 0.261(3) 0.336(8) 0.020(16) Uiso 1 1 d . . . . .
H1 H 0.864(6) 0.252(3) 0.368(7) 0.003(12) Uiso 1 1 d . . . . .
H4A H 0.191(5) 0.352(5) 0.600(9) 0.09(3) Uiso 1 1 d D . . . .
H4B H 0.299(9) 0.380(5) 0.490(4) 0.07(3) Uiso 1 1 d D . . . .

loop_
_atom_site_aniso_label
_atom_site_aniso_U_11
_atom_site_aniso_U_22
_atom_site_aniso_U_33
_atom_site_aniso_U_23
_atom_site_aniso_U_13
_atom_site_aniso_U_12
Ca1 0.0137(7) 0.0174(8) 0.0111(10) 0.000 0.0035(6) 0.000
Co1 0.0151(5) 0.0181(6) 0.0170(7) 0.000 0.0007(4) 0.000
P1 0.0149(7) 0.0120(6) 0.0107(8) -0.0008(5) 0.0031(6) 0.0005(5)
O1 0.025(2) 0.018(2) 0.015(2) -0.0001(16) 0.0059(17) -0.0010(16)
O2 0.0171(19) 0.020(2) 0.027(3) -0.0091(18) -0.0026(17) 0.0031(16)
O3 0.0185(19) 0.0166(18) 0.018(3) -0.0005(16) 0.0066(16) -0.0001(15)
O4W 0.023(2) 0.030(2) 0.020(3) 0.001(2) 0.0021(18) -0.0062(18)
C1 0.023(3) 0.013(3) 0.011(3) -0.004(2) 0.003(3) 0.002(2)

loop_
_atom_type_symbol
_atom_type_description
_atom_type_scat_dispersion_real
_atom_type_scat_dispersion_imag
_atom_type_scat_source
C C 0.0033 0.0016 'International Tables Vol C Tables 4.2.6.8 and 6.1.1.4'
H H 0.0000 0.0000 'International Tables Vol C Tables 4.2.6.8 and 6.1.1.4'
O O 0.0106 0.0060 'International Tables Vol C Tables 4.2.6.8 and 6.1.1.4'
P P 0.1023 0.0942 'International Tables Vol C Tables 4.2.6.8 and 6.1.1.4'
Co Co 0.3494 0.9721 'International Tables Vol C Tables 4.2.6.8 and 6.1.1.4'
Ca Ca 0.2262 0.3064 'International Tables Vol C Tables 4.2.6.8 and 6.1.1.4'

loop_
_geom_angle_atom_site_label_1
_geom_angle_atom_site_label_2
_geom_angle_atom_site_label_3
_geom_angle
_geom_angle_site_symmetry_1
_geom_angle_site_symmetry_3
O3 Ca1 O3 145.95(18) . 2_656
O3 Ca1 O4W 72.61(14) . .
O3 Ca1 O4W 85.34(15) 2_656 .
O3 Ca1 O4W 85.34(15) . 2_656
O3 Ca1 O4W 72.61(14) 2_656 2_656
O4W Ca1 O4W 99.0(2) . 2_656
O3 Ca1 O3 133.52(14) . 6_566
O3 Ca1 O3 71.23(13) 2_656 6_566
O4W Ca1 O3 153.87(14) . 6_566
O4W Ca1 O3 85.15(13) 2_656 6_566
O3 Ca1 O3 71.23(13) . 5_666
O3 Ca1 O3 133.52(14) 2_656 5_666
O4W Ca1 O3 85.15(13) . 5_666
O4W Ca1 O3 153.87(14) 2_656 5_666
O3 Ca1 O3 102.42(17) 6_566 5_666
O3 Ca1 O1 76.42(12) . 6_566
O3 Ca1 O1 124.07(12) 2_656 6_566
O4W Ca1 O1 148.75(14) . 6_566
O4W Ca1 O1 82.33(13) 2_656 6_566
O3 Ca1 O1 57.24(12) 6_566 6_566
O3 Ca1 O1 81.08(11) 5_666 6_566
O3 Ca1 O1 124.07(12) . 5_666
O3 Ca1 O1 76.42(12) 2_656 5_666
O4W Ca1 O1 82.33(13) . 5_666
O4W Ca1 O1 148.75(14) 2_656 5_666
O3 Ca1 O1 81.08(11) 6_566 5_666
O3 Ca1 O1 57.24(12) 5_666 5_666
O1 Ca1 O1 112.49(16) 6_566 5_666
O3 Ca1 P1 105.69(9) . 6_566
O3 Ca1 P1 96.76(9) 2_656 6_566
O4W Ca1 P1 177.86(12) . 6_566
O4W Ca1 P1 82.02(10) 2_656 6_566
O3 Ca1 P1 27.86(9) 6_566 6_566
O3 Ca1 P1 93.07(9) 5_666 6_566
O1 Ca1 P1 29.41(9) 6_566 6_566
O1 Ca1 P1 97.73(9) 5_666 6_566
O3 Ca1 P1 96.75(9) . 5_666
O3 Ca1 P1 105.69(9) 2_656 5_666
O4W Ca1 P1 82.02(10) . 5_666
O4W Ca1 P1 177.86(12) 2_656 5_666
O3 Ca1 P1 93.07(9) 6_566 5_666
O3 Ca1 P1 27.86(9) 5_666 5_666
O1 Ca1 P1 97.73(9) 6_566 5_666
O1 Ca1 P1 29.41(9) 5_666 5_666
P1 Ca1 P1 96.97(6) 6_566 5_666
O3 Ca1 Ca1 158.67(8) . 5_667
O3 Ca1 Ca1 36.35(8) 2_656 5_667
O4W Ca1 Ca1 120.87(12) . 5_667
O4W Ca1 Ca1 76.50(12) 2_656 5_667
O3 Ca1 Ca1 34.88(9) 6_566 5_667
O3 Ca1 Ca1 123.40(11) 5_666 5_667
O1 Ca1 Ca1 89.98(9) 6_566 5_667
O1 Ca1 Ca1 76.18(9) 5_666 5_667
P1 Ca1 Ca1 61.15(4) 6_566 5_667
P1 Ca1 Ca1 101.36(5) 5_666 5_667
O3 Ca1 Ca1 36.35(8) . 5_666
O3 Ca1 Ca1 158.67(8) 2_656 5_666
O4W Ca1 Ca1 76.50(12) . 5_666
O4W Ca1 Ca1 120.87(12) 2_656 5_666
O3 Ca1 Ca1 123.40(11) 6_566 5_666
O3 Ca1 Ca1 34.88(9) 5_666 5_666
O1 Ca1 Ca1 76.18(9) 6_566 5_666
O1 Ca1 Ca1 89.98(9) 5_666 5_666
P1 Ca1 Ca1 101.36(5) 6_566 5_666
P1 Ca1 Ca1 61.15(4) 5_666 5_666
Ca1 Ca1 Ca1 155.12(8) 5_667 5_666
O2 Co1 O2 92.5(2) 5_666 6_465
O2 Co1 O1 116.21(16) 5_666 1_455
O2 Co1 O1 106.71(15) 6_465 1_455
O2 Co1 O1 106.71(15) 5_666 2_655
O2 Co1 O1 116.21(16) 6_465 2_655
O1 Co1 O1 116.3(2) 1_455 2_655
O3 P1 O2 114.4(2) . .
O3 P1 O1 108.0(2) . .
O2 P1 O1 109.3(2) . .
O3 P1 C1 110.3(2) . .
O2 P1 C1 106.6(2) . .
O1 P1 C1 108.1(2) . .
O3 P1 Ca1 50.69(15) . 5_666
O2 P1 Ca1 127.17(15) . 5_666
O1 P1 Ca1 57.35(14) . 5_666
C1 P1 Ca1 126.25(19) . 5_666
P1 O1 Co1 114.8(2) . 1_655
P1 O1 Ca1 93.24(17) . 5_666
Co1 O1 Ca1 114.33(15) 1_655 5_666
P1 O2 Co1 132.6(2) . 5_666
P1 O3 Ca1 141.2(2) . .
P1 O3 Ca1 101.5(2) . 5_666
Ca1 O3 Ca1 108.77(13) . 5_666
C1 C1 P1 112.4(5) 7_656 .

loop_
_geom_bond_atom_site_label_1
_geom_bond_atom_site_label_2
_geom_bond_distance
_geom_bond_site_symmetry_2
Ca1 O3 2.405(4) .
Ca1 O3 2.405(4) 2_656
Ca1 O4W 2.410(4) .
Ca1 O4W 2.410(4) 2_656
Ca1 O3 2.493(4) 6_566
Ca1 O3 2.493(4) 5_666
Ca1 O1 2.663(4) 6_566
Ca1 O1 2.663(4) 5_666
Ca1 P1 3.1576(16) 6_566
Ca1 P1 3.1576(16) 5_666
Ca1 Ca1 3.9816(7) 5_667
Ca1 Ca1 3.9816(7) 5_666
Co1 O2 1.981(4) 5_666
Co1 O2 1.981(4) 6_465
Co1 O1 1.989(3) 1_455
Co1 O1 1.989(3) 2_655
P1 O3 1.505(4) .
P1 O2 1.523(4) .
P1 O1 1.553(4) .
P1 C1 1.795(5) .
P1 Ca1 3.1576(16) 5_666
O1 Co1 1.989(3) 1_655
O1 Ca1 2.663(4) 5_666
O2 Co1 1.981(4) 5_666
O3 Ca1 2.493(4) 5_666
C1 C1 1.539(11) 7_656
